data_7060454
loop_
_publ_author_name
'Zhao, Guozheng'
'Liu, Wenya'
'Yuan, Fang'
'Liu, Jinjian'

_publ_section_title
;
 Three Mn--viologen complexes containing
 1-carboxyethyl-4,4&#x2032;-bipyridinium: crystal structures,
 photochromism and theoretical calculations
;
_journal_issue 15
_journal_name_full 'New Journal of Chemistry'
_journal_page_first 6787
_journal_page_last 6795
_journal_paper_doi 10.1039/D0NJ06279K
_journal_volume 45
_journal_year 2021
_chemical_formula_moiety 'H12 Mn O6, 1.176(C6.8 H3.4 O3.4), 2(C12 H10 N2 O2), 2(H2 O)'
_chemical_formula_sum 'C32 H40 Mn N4 O16'
_chemical_formula_weight 791.62
_space_group_crystal_system monoclinic
_space_group_IT_number 13
_space_group_name_Hall '-P 2yac'
_space_group_name_H-M_alt 'P 1 2/n 1'
_atom_sites_solution_hydrogens mixed
_audit_creation_date 2021-02-18
_audit_creation_method
;
Olex2 1.5-dev
(compiled 2021.02.10 svn.rb'16c95d35' for OlexSys, GUI svn.r6225)
;
_audit_update_record
;
2021-02-24 deposited with the CCDC.	2021-03-12 downloaded from the CCDC.
;
_cell_angle_alpha 90
_cell_angle_beta 92.5760(10)
_cell_angle_gamma 90
_cell_formula_units_Z 2
_cell_length_a 12.3426(7)
_cell_length_b 6.9034(4)
_cell_length_c 20.5241(11)
_cell_measurement_reflns_used 9970
_cell_measurement_temperature 273(2)
_cell_measurement_theta_max 28.33
_cell_measurement_theta_min 3.11
_cell_volume 1747.01(17)
_computing_cell_refinement 'SAINT v8.37A (Bruker, 2015)'
_computing_data_collection 'SAINT v8.37A (Bruker, 2015)'
_computing_data_reduction 'SAINT v8.37A (Bruker, 2015)'
_computing_molecular_graphics 'Olex2 1.5-dev (Dolomanov et al., 2009)'
_computing_publication_material 'Olex2 1.5-dev (Dolomanov et al., 2009)'
_computing_structure_refinement 'SHELXL 2018/3 (Sheldrick, 2015)'
_computing_structure_solution 'olex2.solve (Bourhis et al., 2015)'
_diffrn_ambient_temperature 273.15
_diffrn_measured_fraction_theta_full 0.990
_diffrn_measured_fraction_theta_max 0.992
_diffrn_measurement_device_type 'Bruker P4'
_diffrn_measurement_method '\w scans'
_diffrn_radiation_monochromator graphite
_diffrn_radiation_type MoK\a
_diffrn_radiation_wavelength 0.71073
_diffrn_reflns_av_R_equivalents 0.0592
_diffrn_reflns_av_unetI/netI 0.0423
_diffrn_reflns_Laue_measured_fraction_full 0.990
_diffrn_reflns_Laue_measured_fraction_max 0.992
_diffrn_reflns_limit_h_max 11
_diffrn_reflns_limit_h_min -16
_diffrn_reflns_limit_k_max 9
_diffrn_reflns_limit_k_min -9
_diffrn_reflns_limit_l_max 27
_diffrn_reflns_limit_l_min -27
_diffrn_reflns_number 22675
_diffrn_reflns_point_group_measured_fraction_full 0.990
_diffrn_reflns_point_group_measured_fraction_max 0.992
_diffrn_reflns_theta_full 25.242
_diffrn_reflns_theta_max 28.331
_diffrn_reflns_theta_min 2.951
_exptl_absorpt_coefficient_mu 0.459
_exptl_absorpt_correction_T_max 0.7457
_exptl_absorpt_correction_T_min 0.5527
_exptl_absorpt_correction_type none
_exptl_crystal_colour yellow
_exptl_crystal_colour_primary yellow
_exptl_crystal_density_diffrn 1.505
_exptl_crystal_description block
_exptl_crystal_F_000 826
_exptl_crystal_size_max 0.4
_exptl_crystal_size_mid 0.3
_exptl_crystal_size_min 0.2
_refine_diff_density_max 1.035
_refine_diff_density_min -0.739
_refine_diff_density_rms 0.068
_refine_ls_extinction_method none
_refine_ls_goodness_of_fit_ref 1.115
_refine_ls_hydrogen_treatment mixed
_refine_ls_matrix_type full
_refine_ls_number_parameters 311
_refine_ls_number_reflns 4327
_refine_ls_number_restraints 48
_refine_ls_restrained_S_all 1.112
_refine_ls_R_factor_all 0.0638
_refine_ls_R_factor_gt 0.0594
_refine_ls_shift/su_max 0.008
_refine_ls_shift/su_mean 0.001
_refine_ls_structure_factor_coef Fsqd
_refine_ls_weighting_details 'w=1/[\s^2^(Fo^2^)+(0.0785P)^2^+1.7755P] where P=(Fo^2^+2Fc^2^)/3'
_refine_ls_weighting_scheme calc
_refine_ls_wR_factor_gt 0.1689
_refine_ls_wR_factor_ref 0.1724
_reflns_Friedel_coverage 0.000
_reflns_number_gt 3893
_reflns_number_total 4327
_reflns_threshold_expression 'I > 2\s(I)'
_cod_data_source_file d0nj06279k2.cif
_cod_data_source_block 2
_cod_depositor_comments 'Adding full bibliography for 7060454--7060456.cif.'
_cod_database_code 7060454
_shelx_shelxl_version_number 2018/3
_shelx_space_group_comment
;
The symmetry employed for this shelxl refinement is uniquely defined
by the following loop, which should always be used as a source of
symmetry information in preference to the above space-group names.
They are only intended as comments.
;
_shelx_estimated_absorpt_t_max 0.914
_shelx_estimated_absorpt_t_min 0.838
_olex2_refinement_description
;
1. Fixed Uiso
 At 1.2 times of:
  All C(H) groups, All C(H,H) groups
 At 1.5 times of:
  All O(H) groups, All O(H,H) groups
2. Restrained distances
 C26-C27 = C27-C26_$1 = C26-C25 = C25_$1-C24 = C24-C25 = C25-C26
 1.39 with sigma of 0.01
 C14-C16 = C16-C17 = C17-C16_$1 = C16-C14 = C14_$1-C15 = C15-C14
 1.39 with sigma of 0.01
 C14-C17 \\sim C16-C16_$1 \\sim C17-C14_$1 \\sim C16_$1-C15 \\sim C14_$1-C14
\\sim C15-C16
 with sigma of 0.02
 C26-C26_$1 \\sim C27-C25_$1 \\sim C26_$1-C24 \\sim C25_$1-C25 \\sim C24-C26
\\sim C25-C27
 with sigma of 0.02
3. Restrained planarity
 C26, C27, C26_$1, C25_$1, C24, C25
 with sigma of 0.1
 C14, C16, C17, C16_$1, C14_$1, C15
 with sigma of 0.1
4. Others
 Fixed Sof: O4(0.85) O1(0.85) O2(0.85) N1(0.85) O3(0.85) C3B(0.85) H3B(0.85)
 C14(0.85) C1(0.85) C5B(0.85) H5B(0.85) C13(0.85) C15(0.425) H15(0.425)
 C2(0.85) H2A(0.85) H2B(0.85) C6(0.85) H6(0.85) C16(0.85) H16(0.85) C4(0.85)
 H4(0.85) C17(0.425) H17(0.425) O19(0.15) C23(0.15) H23(0.15) C22(0.15)
 H22(0.15) N21(0.15) C18(0.15) C20(0.15) H20A(0.15) H20B(0.15) C28(0.15)
 O29(0.15) C24(0.075) H24(0.075) C25(0.15) H25(0.15) C27(0.075) H27(0.075)
 C26(0.15) O9(0.15) O10(0.15) C3A(0.15) H3A(0.15) C5A(0.15) H5A(0.15)
5.a Free rotating group:
 O8(H8A,H8B)
5.b Rotating group:
 O7(H7A,H7B), O5(H5C), O6(H6A,H6B)
5.c Secondary CH2 refined with riding coordinates:
 C2(H2A,H2B), C20(H20A,H20B)
5.d Aromatic/amide H refined with riding coordinates:
 C9(H9), C3B(H3B), C5B(H5B), C10(H10), C15(H15), C11(H11), C12(H12), C6(H6),
 C16(H16), C4(H4), C17(H17), C23(H23), C22(H22), C24(H24), C25(H25), C27(H27),
 C3A(H3A), C5A(H5A)
;
_olex2_submission_special_instructions 'No special instructions were received'

loop_
_space_group_symop_operation_xyz
'x, y, z'
'-x+1/2, y, -z+1/2'
'-x, -y, -z'
'x-1/2, -y, z-1/2'

loop_
_atom_site_label
_atom_site_type_symbol
_atom_site_fract_x
_atom_site_fract_y
_atom_site_fract_z
_atom_site_U_iso_or_equiv
_atom_site_adp_type
_atom_site_occupancy
_atom_site_site_symmetry_order
_atom_site_calc_flag
_atom_site_refinement_flags_posn
_atom_site_refinement_flags_adp
_atom_site_refinement_flags_occupancy
_atom_site_disorder_assembly
_atom_site_disorder_group
Mn1 Mn 0.750000 1.27425(7) 0.750000 0.02778(17) Uani 1 2 d S T P . .
O7 O 0.69162(13) 1.0463(3) 0.81520(9) 0.0374(4) Uani 1 1 d . . . . .
H7A H 0.742976 0.962453 0.825344 0.056 Uiso 1 1 d R U . . .
H7B H 0.641807 0.975029 0.795022 0.056 Uiso 1 1 d R U . . .
O5 O 0.80563(14) 1.4969(3) 0.68326(9) 0.0375(4) Uani 1 1 d . . . . .
H5C H 0.751278 1.567950 0.668634 0.056 Uiso 1 1 d R U . . .
O6 O 0.59617(14) 1.2775(3) 0.69645(11) 0.0430(5) Uani 1 1 d . . . . .
H6A H 0.548247 1.346326 0.715442 0.065 Uiso 1 1 d R U . . .
H6B H 0.563714 1.168946 0.687687 0.065 Uiso 1 1 d R U . . .
O4 O 0.4659(5) 1.2420(8) 0.2101(3) 0.0471(12) Uani 0.85 1 d . . P A 1
O1 O 0.3314(2) 1.2075(6) 0.36675(19) 0.0448(8) Uani 0.85 1 d . . P B 1
O2 O 0.48248(16) 1.0293(3) 0.37307(12) 0.0439(5) Uani 0.85 1 d . . P B 1
O8 O 0.62349(18) 0.7581(4) 0.43298(15) 0.0613(7) Uani 1 1 d G . . . .
H8A H 0.605767 0.864173 0.414389 0.092 Uiso 1 1 d G U . . .
H8B H 0.691908 0.765114 0.439073 0.092 Uiso 1 1 d G U . . .
N1 N 0.59444(17) 1.3051(4) 0.44470(12) 0.0298(5) Uani 0.85 1 d . . P B 1
C8 C 0.92740(18) 1.2530(3) 0.50324(12) 0.0282(4) Uani 1 1 d . . . . .
O3 O 0.55192(17) 1.4787(4) 0.26119(15) 0.0566(7) Uani 0.85 1 d . . P A 1
C9 C 0.9605(2) 1.2638(4) 0.56873(13) 0.0386(6) Uani 1 1 d . . . . .
H9 H 0.909719 1.276423 0.600614 0.046 Uiso 1 1 calc R U . . .
N2 N 1.14719(19) 1.2396(4) 0.54306(15) 0.0468(6) Uani 1 1 d . . . . .
C3B C 0.6215(4) 1.2373(9) 0.5048(3) 0.0352(9) Uani 0.85 1 d . . P B 1
H3B H 0.567373 1.202567 0.532616 0.042 Uiso 0.85 1 calc R U P B 1
C7 C 0.81122(18) 1.2608(3) 0.48243(12) 0.0294(5) Uani 1 1 d . . . . .
C14 C 0.65183(18) 1.1973(4) 0.24300(12) 0.0257(5) Uani 0.85 1 d D . P A 1
C1 C 0.42826(19) 1.1749(4) 0.38441(13) 0.0294(5) Uani 0.85 1 d . . P B 1
C5B C 0.7294(3) 1.2190(6) 0.52528(17) 0.0340(7) Uani 0.85 1 d . . P B 1
H5B H 0.747524 1.178850 0.567634 0.041 Uiso 0.85 1 calc R U P B 1
C13 C 0.54801(19) 1.3124(4) 0.23715(13) 0.0303(5) Uani 0.85 1 d . . P A 1
C10 C 1.0074(2) 1.2364(4) 0.45811(13) 0.0362(5) Uani 1 1 d . . . . .
H10 H 0.989114 1.229489 0.413718 0.043 Uiso 1 1 calc R U . . .
C15 C 0.750000 1.2950(5) 0.250000 0.0238(6) Uani 0.85 2 d DS T P A 1
H15 H 0.750000 1.429707 0.250000 0.029 Uiso 0.85 2 calc R U P A 1
C11 C 1.0700(2) 1.2556(4) 0.58574(15) 0.0426(6) Uani 1 1 d . . . . .
H11 H 1.090878 1.261623 0.629793 0.051 Uiso 1 1 calc R U . . .
C12 C 1.1150(2) 1.2304(4) 0.48032(16) 0.0449(7) Uani 1 1 d . . . . .
H12 H 1.167837 1.219328 0.449641 0.054 Uiso 1 1 calc R U . . .
C2 C 0.4792(2) 1.3394(4) 0.42481(15) 0.0343(6) Uani 0.85 1 d . . P B 1
H2A H 0.473894 1.458225 0.399643 0.041 Uiso 0.85 1 calc R U P B 1
H2B H 0.438286 1.357268 0.463610 0.041 Uiso 0.85 1 calc R U P B 1
C6 C 0.7785(2) 1.3200(5) 0.41945(13) 0.0333(6) Uani 0.85 1 d . . P B 1
H6 H 0.830436 1.343833 0.389008 0.040 Uiso 0.85 1 calc R U P B 1
C16 C 0.6523(2) 0.9967(4) 0.24281(16) 0.0398(7) Uani 0.85 1 d D . P A 1
H16 H 0.587423 0.928724 0.237881 0.048 Uiso 0.85 1 calc R U P A 1
C4 C 0.6703(2) 1.3433(5) 0.40188(13) 0.0344(6) Uani 0.85 1 d . . P B 1
H4 H 0.649795 1.385847 0.360125 0.041 Uiso 0.85 1 calc R U P B 1
C17 C 0.750000 0.8969(6) 0.250000 0.0552(13) Uani 0.85 2 d DS T P A 1
H17 H 0.750000 0.762230 0.250000 0.066 Uiso 0.85 2 calc R U P A 1
H5D H 0.856(3) 1.561(6) 0.6951(19) 0.063(11) Uiso 1 1 d . . . . .
O19 O 0.4842(11) 1.446(2) 0.3725(7) 0.047(3) Uiso 0.15 1 d . . P B 2
C23 C 0.7813(13) 1.194(3) 0.4213(8) 0.032(3) Uiso 0.15 1 d . . P B 2
H23 H 0.834769 1.169519 0.391844 0.038 Uiso 0.15 1 calc R U P B 2
C22 C 0.6759(14) 1.164(3) 0.4026(9) 0.040(3) Uiso 0.15 1 d . . P B 2
H22 H 0.657056 1.135528 0.359241 0.048 Uiso 0.15 1 calc R U P B 2
N21 N 0.5982(13) 1.175(3) 0.4469(8) 0.043(3) Uiso 0.15 1 d . . P B 2
C18 C 0.4328(14) 1.301(3) 0.3864(9) 0.036(3) Uiso 0.15 1 d . . P B 2
C20 C 0.4847(14) 1.138(3) 0.4268(9) 0.041(4) Uiso 0.15 1 d . . P B 2
H20A H 0.443510 1.118683 0.465410 0.049 Uiso 0.15 1 calc R U P B 2
H20B H 0.480573 1.019253 0.401510 0.049 Uiso 0.15 1 calc R U P B 2
C28 C 0.5468(12) 1.164(2) 0.2369(7) 0.031(3) Uiso 0.15 1 d . . P C 2
O29 O 0.5508(14) 1.002(3) 0.2648(8) 0.064(4) Uiso 0.15 1 d . . P C 2
C24 C 0.750000 1.581(2) 0.250000 0.061(8) Uiso 0.15 2 d DS . P C 2
H24 H 0.750000 1.715784 0.250000 0.074 Uiso 0.15 2 calc R U P C 2
C25 C 0.6521(5) 1.4824(18) 0.2435(8) 0.043(4) Uiso 0.15 1 d D . P C 2
H25 H 0.587156 1.550422 0.239327 0.051 Uiso 0.15 1 calc R U P C 2
C27 C 0.750000 1.183(2) 0.250000 0.025(4) Uiso 0.15 2 d DS . P C 2
H27 H 0.750000 1.048126 0.250000 0.030 Uiso 0.15 2 calc R U P C 2
C26 C 0.6520(5) 1.2801(19) 0.2433(9) 0.037(5) Uiso 0.15 1 d D . P C 2
O9 O 0.471(3) 1.213(4) 0.2021(12) 0.021(4) Uiso 0.15 1 d . . P C 2
O10 O 0.332(2) 1.265(3) 0.3700(14) 0.051(7) Uiso 0.15 1 d . . P B 2
C3A C 0.634(3) 1.282(5) 0.509(2) 0.050(11) Uiso 0.15 1 d . . P B 2
H3A H 0.581875 1.339827 0.533978 0.060 Uiso 0.15 1 calc R U P B 2
C5A C 0.731(2) 1.292(3) 0.5260(13) 0.040(6) Uiso 0.15 1 d . . P B 2
H5A H 0.750099 1.321939 0.569141 0.048 Uiso 0.15 1 calc R U P B 2

loop_
_atom_site_aniso_label
_atom_site_aniso_U_11
_atom_site_aniso_U_22
_atom_site_aniso_U_33
_atom_site_aniso_U_23
_atom_site_aniso_U_13
_atom_site_aniso_U_12
Mn1 0.0196(2) 0.0340(3) 0.0295(3) 0.000 -0.00136(17) 0.000
O7 0.0288(8) 0.0368(9) 0.0463(10) 0.0058(7) -0.0012(7) -0.0055(7)
O5 0.0263(8) 0.0385(10) 0.0472(10) 0.0079(8) -0.0039(7) -0.0034(7)
O6 0.0241(8) 0.0486(11) 0.0555(12) -0.0122(9) -0.0086(8) 0.0031(7)
O4 0.0226(14) 0.056(3) 0.062(3) -0.0136(18) -0.0114(15) -0.0001(15)
O1 0.0222(11) 0.0444(19) 0.0659(19) -0.0057(16) -0.0177(10) 0.0058(12)
O2 0.0296(10) 0.0376(11) 0.0631(14) -0.0158(10) -0.0137(9) 0.0081(8)
O8 0.0303(10) 0.0707(17) 0.0826(18) 0.0143(12) -0.0016(11) 0.0041(9)
N1 0.0181(9) 0.0343(12) 0.0365(12) -0.0074(9) -0.0036(8) -0.0007(8)
C8 0.0231(10) 0.0275(10) 0.0337(11) 0.0013(8) -0.0012(8) -0.0004(8)
O3 0.0256(10) 0.0495(14) 0.0932(19) -0.0275(13) -0.0111(11) 0.0136(9)
C9 0.0323(12) 0.0494(15) 0.0339(12) 0.0011(10) -0.0019(9) -0.0032(10)
N2 0.0280(11) 0.0488(14) 0.0627(16) 0.0050(11) -0.0075(10) 0.0011(9)
C3B 0.0219(16) 0.043(3) 0.041(2) 0.0017(18) 0.0048(12) -0.0037(17)
C7 0.0233(10) 0.0330(11) 0.0315(11) -0.0029(8) -0.0008(8) -0.0008(8)
C14 0.0186(11) 0.0330(16) 0.0255(12) -0.0027(11) 0.0024(8) -0.0018(9)
C1 0.0190(10) 0.0337(14) 0.0351(13) 0.0007(10) -0.0046(9) 0.0001(10)
C5B 0.0262(14) 0.039(2) 0.0363(16) 0.0090(15) 0.0013(10) 0.0027(14)
C13 0.0166(10) 0.0412(15) 0.0331(13) -0.0029(11) 0.0025(9) -0.0003(10)
C10 0.0283(11) 0.0441(14) 0.0362(12) 0.0023(10) 0.0030(9) 0.0037(9)
C15 0.0188(15) 0.0220(16) 0.0306(16) 0.000 0.0004(12) 0.000
C11 0.0378(13) 0.0450(15) 0.0438(14) 0.0031(11) -0.0121(11) -0.0034(11)
C12 0.0261(12) 0.0523(17) 0.0566(17) 0.0049(12) 0.0065(11) 0.0049(10)
C2 0.0187(11) 0.0359(14) 0.0477(15) -0.0074(12) -0.0048(10) 0.0032(10)
C6 0.0226(11) 0.0471(18) 0.0303(13) -0.0029(11) 0.0010(9) -0.0024(11)
C16 0.0281(13) 0.0301(14) 0.0613(18) -0.0036(13) 0.0036(12) -0.0086(11)
C4 0.0268(12) 0.0464(16) 0.0297(12) -0.0041(11) -0.0031(9) -0.0015(11)
C17 0.043(2) 0.0230(19) 0.100(4) 0.000 0.007(3) 0.000

loop_
_atom_type_symbol
_atom_type_description
_atom_type_scat_dispersion_real
_atom_type_scat_dispersion_imag
_atom_type_scat_source
C C 0.0033 0.0016 'International Tables Vol C Tables 4.2.6.8 and 6.1.1.4'
H H 0.0000 0.0000 'International Tables Vol C Tables 4.2.6.8 and 6.1.1.4'
Mn Mn 0.3368 0.7283 'International Tables Vol C Tables 4.2.6.8 and 6.1.1.4'
N N 0.0061 0.0033 'International Tables Vol C Tables 4.2.6.8 and 6.1.1.4'
O O 0.0106 0.0060 'International Tables Vol C Tables 4.2.6.8 and 6.1.1.4'

loop_
_geom_angle_atom_site_label_1
_geom_angle_atom_site_label_2
_geom_angle_atom_site_label_3
_geom_angle
_geom_angle_site_symmetry_1
_geom_angle_site_symmetry_3
_geom_angle_publ_flag
O7 Mn1 O7 89.06(10) 2_656 . y
O5 Mn1 O7 178.55(7) . . y
O5 Mn1 O7 90.07(8) . 2_656 y
O5 Mn1 O7 178.55(7) 2_656 2_656 y
O5 Mn1 O7 90.07(8) 2_656 . y
O5 Mn1 O5 90.82(11) . 2_656 y
O6 Mn1 O7 90.71(7) 2_656 2_656 y
O6 Mn1 O7 90.13(7) 2_656 . y
O6 Mn1 O7 90.13(7) . 2_656 y
O6 Mn1 O7 90.71(7) . . y
O6 Mn1 O5 88.14(8) 2_656 2_656 y
O6 Mn1 O5 91.03(7) . 2_656 y
O6 Mn1 O5 88.13(8) . . y
O6 Mn1 O5 91.03(7) 2_656 . y
O6 Mn1 O6 178.81(11) . 2_656 y
Mn1 O7 H7A 111.2 . . ?
Mn1 O7 H7B 110.8 . . ?
H7A O7 H7B 103.1 . . ?
Mn1 O5 H5C 110.6 . . ?
Mn1 O5 H5D 117(3) . . ?
H5C O5 H5D 112.0 . . ?
Mn1 O6 H6A 112.4 . . ?
Mn1 O6 H6B 119.2 . . ?
H6A O6 H6B 104.5 . . ?
H8A O8 H8B 104.5 . . ?
C3B N1 C2 120.2(3) . . ?
C4 N1 C3B 121.2(3) . . ?
C4 N1 C2 118.6(2) . . ?
C9 C8 C7 121.1(2) . . ?
C10 C8 C9 117.6(2) . . ?
C10 C8 C7 121.3(2) . . ?
C8 C9 H9 120.5 . . ?
C11 C9 C8 118.9(3) . . ?
C11 C9 H9 120.5 . . ?
C11 N2 C12 116.7(2) . . ?
N1 C3B H3B 119.8 . . ?
N1 C3B C5B 120.4(4) . . ?
C5B C3B H3B 119.8 . . ?
C5B C7 C8 121.9(2) . . ?
C6 C7 C8 120.9(2) . . ?
C6 C7 C5B 117.1(2) . . ?
C23 C7 C8 118.0(7) . . ?
C23 C7 C5A 118.2(13) . . ?
C5A C7 C8 122.3(11) . . ?
C15 C14 C13 119.1(2) . . ?
C16 C14 C13 122.1(2) . . ?
C16 C14 C15 118.8(2) . . ?
O1 C1 C2 112.8(3) . . ?
O2 C1 O1 127.5(3) . . ?
O2 C1 C2 119.6(2) . . ?
C3B C5B C7 120.1(3) . . ?
C3B C5B H5B 119.9 . . ?
C7 C5B H5B 119.9 . . ?
O4 C13 O3 123.8(3) . . ?
O4 C13 C14 120.4(3) . . ?
O3 C13 C14 115.8(2) . . ?
C8 C10 H10 120.6 . . ?
C12 C10 C8 118.9(3) . . ?
C12 C10 H10 120.6 . . ?
C14 C15 C14 121.9(3) . 2_655 ?
C14 C15 H15 119.1 . . ?
C14 C15 H15 119.1 2_655 . ?
C9 C11 H11 118.0 . . ?
N2 C11 C9 124.0(3) . . ?
N2 C11 H11 118.0 . . ?
N2 C12 C10 123.8(3) . . ?
N2 C12 H12 118.1 . . ?
C10 C12 H12 118.1 . . ?
N1 C2 C1 113.5(2) . . ?
N1 C2 H2A 108.9 . . ?
N1 C2 H2B 108.9 . . ?
C1 C2 H2A 108.9 . . ?
C1 C2 H2B 108.9 . . ?
H2A C2 H2B 107.7 . . ?
C7 C6 H6 119.6 . . ?
C4 C6 C7 120.9(2) . . ?
C4 C6 H6 119.6 . . ?
C14 C16 H16 120.0 . . ?
C14 C16 C17 119.9(3) . . ?
C17 C16 H16 120.0 . . ?
N1 C4 C6 120.2(3) . . ?
N1 C4 H4 119.9 . . ?
C6 C4 H4 119.9 . . ?
C16 C17 C16 120.6(4) 2_655 . ?
C16 C17 H17 119.7 2_655 . ?
C16 C17 H17 119.7 . . ?
C7 C23 H23 119.1 . . ?
C22 C23 C7 121.7(14) . . ?
C22 C23 H23 119.1 . . ?
C23 C22 H22 120.0 . . ?
N21 C22 C23 120.1(17) . . ?
N21 C22 H22 120.0 . . ?
C22 N21 C20 120.0(16) . . ?
C22 N21 C3A 114(2) . . ?
C20 N21 C3A 124(2) . . ?
O19 C18 C20 121.4(16) . . ?
O19 C18 O10 126.7(19) . . ?
O10 C18 C20 111.9(18) . . ?
N21 C20 C18 113.5(16) . . ?
N21 C20 H20A 108.9 . . ?
N21 C20 H20B 108.9 . . ?
C18 C20 H20A 108.9 . . ?
C18 C20 H20B 108.9 . . ?
H20A C20 H20B 107.7 . . ?
O29 C28 C26 114.4(15) . . ?
O9 C28 O29 122(2) . . ?
O9 C28 C26 122.7(18) . . ?
C25 C24 H24 119.4 . . ?
C25 C24 H24 119.4 2_655 . ?
C24 C25 H25 120.3 . . ?
C24 C25 C26 119.5(6) . . ?
C26 C25 H25 120.3 . . ?
C26 C27 H27 119.0 2_655 . ?
C26 C27 H27 119.0 . . ?
C26 C27 C26 122.0(9) 2_655 . ?
C25 C26 C28 121.8(8) . . ?
C27 C26 C28 119.3(9) . . ?
C27 C26 C25 118.9(6) . . ?
N21 C3A H3A 119.8 . . ?
C5A C3A N21 120(4) . . ?
C5A C3A H3A 119.8 . . ?
C7 C5A H5A 119.3 . . ?
C3A C5A C7 121(3) . . ?
C3A C5A H5A 119.3 . . ?

loop_
_geom_bond_atom_site_label_1
_geom_bond_atom_site_label_2
_geom_bond_distance
_geom_bond_site_symmetry_2
_geom_bond_publ_flag
Mn1 O7 2.2077(17) . y
Mn1 O7 2.2077(17) 2_656 y
Mn1 O5 2.1900(18) . y
Mn1 O5 2.1900(18) 2_656 y
Mn1 O6 2.1508(18) 2_656 y
Mn1 O6 2.1508(18) . y
O7 H7A 0.8764 . ?
O7 H7B 0.8766 . ?
O5 H5C 0.8730 . ?
O5 H5D 0.79(4) . ?
O6 H6A 0.8651 . ?
O6 H6B 0.8647 . ?
O4 C13 1.233(6) . ?
O1 C1 1.254(4) . ?
O2 C1 1.235(3) . ?
O8 H8A 0.8498 . ?
O8 H8B 0.8494 . ?
N1 C3B 1.347(6) . ?
N1 C2 1.481(3) . ?
N1 C4 1.338(4) . ?
C8 C9 1.389(4) . ?
C8 C7 1.479(3) . ?
C8 C10 1.389(3) . ?
O3 C13 1.249(4) . ?
C9 H9 0.9300 . ?
C9 C11 1.382(4) . ?
N2 C11 1.328(4) . ?
N2 C12 1.332(4) . ?
C3B H3B 0.9300 . ?
C3B C5B 1.385(6) . ?
C7 C5B 1.399(4) . ?
C7 C6 1.398(4) . ?
C7 C23 1.371(16) . ?
C7 C5A 1.38(3) . ?
C14 C13 1.508(4) . ?
C14 C15 1.389(3) . ?
C14 C16 1.385(4) . ?
C1 C2 1.525(4) . ?
C5B H5B 0.9300 . ?
C10 H10 0.9300 . ?
C10 C12 1.385(4) . ?
C15 H15 0.9300 . ?
C11 H11 0.9300 . ?
C12 H12 0.9300 . ?
C2 H2A 0.9700 . ?
C2 H2B 0.9700 . ?
C6 H6 0.9300 . ?
C6 C4 1.377(4) . ?
C16 H16 0.9300 . ?
C16 C17 1.390(3) . ?
C4 H4 0.9300 . ?
C17 H17 0.9300 . ?
O19 C18 1.22(2) . ?
C23 H23 0.9300 . ?
C23 C22 1.36(2) . ?
C22 H22 0.9300 . ?
C22 N21 1.35(2) . ?
N21 C20 1.47(2) . ?
N21 C3A 1.52(4) . ?
C18 C20 1.52(3) . ?
C18 O10 1.30(3) . ?
C20 H20A 0.9700 . ?
C20 H20B 0.9700 . ?
C28 O29 1.25(2) . ?
C28 C26 1.527(18) . ?
C28 O9 1.20(3) . ?
C24 H24 0.9300 . ?
C24 C25 1.388(6) . ?
C24 C25 1.388(6) 2_655 ?
C25 H25 0.9300 . ?
C25 C26 1.396(7) . ?
C27 H27 0.9300 . ?
C27 C26 1.385(6) 2_655 ?
C27 C26 1.385(6) . ?
C3A H3A 0.9300 . ?
C3A C5A 1.24(5) . ?
C5A H5A 0.9300 . ?

loop_
_geom_torsion_atom_site_label_1
_geom_torsion_atom_site_label_2
_geom_torsion_atom_site_label_3
_geom_torsion_atom_site_label_4
_geom_torsion
_geom_torsion_site_symmetry_1
_geom_torsion_site_symmetry_2
_geom_torsion_site_symmetry_3
_geom_torsion_site_symmetry_4
_geom_torsion_publ_flag
O1 C1 C2 N1 -178.6(3) . . . . ?
O2 C1 C2 N1 1.9(4) . . . . ?
N1 C3B C5B C7 -3.5(8) . . . . ?
C8 C9 C11 N2 0.7(4) . . . . ?
C8 C7 C5B C3B 176.8(4) . . . . ?
C8 C7 C6 C4 -174.3(3) . . . . ?
C8 C7 C23 C22 168.1(13) . . . . ?
C8 C7 C5A C3A -174(2) . . . . ?
C8 C10 C12 N2 0.0(4) . . . . ?
C9 C8 C7 C5B -20.3(4) . . . . ?
C9 C8 C7 C6 156.5(3) . . . . ?
C9 C8 C7 C23 -161.4(9) . . . . ?
C9 C8 C7 C5A 4.5(11) . . . . ?
C9 C8 C10 C12 0.4(4) . . . . ?
C3B N1 C2 C1 -98.5(4) . . . . ?
C3B N1 C4 C6 -2.2(5) . . . . ?
C7 C8 C9 C11 179.9(2) . . . . ?
C7 C8 C10 C12 179.8(2) . . . . ?
C7 C6 C4 N1 -1.6(5) . . . . ?
C7 C23 C22 N21 -9(3) . . . . ?
C14 C16 C17 C16 -0.2(2) . . . 2_655 ?
C5B C7 C6 C4 2.7(4) . . . . ?
C13 C14 C15 C14 178.6(3) . . . 2_655 ?
C13 C14 C16 C17 -178.4(2) . . . . ?
C10 C8 C9 C11 -0.7(4) . . . . ?
C10 C8 C7 C5B 160.3(3) . . . . ?
C10 C8 C7 C6 -22.9(4) . . . . ?
C10 C8 C7 C23 19.2(9) . . . . ?
C10 C8 C7 C5A -174.9(11) . . . . ?
C15 C14 C13 O4 155.8(4) . . . . ?
C15 C14 C13 O3 -24.3(4) . . . . ?
C15 C14 C16 C17 0.4(4) . . . . ?
C11 N2 C12 C10 -0.1(4) . . . . ?
C12 N2 C11 C9 -0.3(4) . . . . ?
C2 N1 C3B C5B -175.1(4) . . . . ?
C2 N1 C4 C6 177.6(3) . . . . ?
C6 C7 C5B C3B -0.2(6) . . . . ?
C16 C14 C13 O4 -25.4(5) . . . . ?
C16 C14 C13 O3 154.5(3) . . . . ?
C16 C14 C15 C14 -0.2(2) . . . 2_655 ?
C4 N1 C3B C5B 4.8(7) . . . . ?
C4 N1 C2 C1 81.6(3) . . . . ?
O19 C18 C20 N21 1(2) . . . . ?
C23 C7 C5A C3A -8(3) . . . . ?
C23 C22 N21 C20 -178.8(17) . . . . ?
C23 C22 N21 C3A 18(3) . . . . ?
C22 N21 C20 C18 -73(2) . . . . ?
C22 N21 C3A C5A -25(4) . . . . ?
N21 C3A C5A C7 19(5) . . . . ?
C20 N21 C3A C5A 173(3) . . . . ?
O29 C28 C26 C25 -150.0(17) . . . . ?
O29 C28 C26 C27 29(2) . . . . ?
C24 C25 C26 C28 179.5(14) . . . . ?
C24 C25 C26 C27 0(2) . . . . ?
C25 C24 C25 C26 -0.2(12) 2_655 . . . ?
C26 C27 C26 C28 -179.3(19) 2_655 . . . ?
C26 C27 C26 C25 -0.2(11) 2_655 . . . ?
O9 C28 C26 C25 38(3) . . . . ?
O9 C28 C26 C27 -143(2) . . . . ?
O10 C18 C20 N21 -179.3(18) . . . . ?
C3A N21 C20 C18 88(3) . . . . ?
C5A C7 C23 C22 2(2) . . . . ?
